data_4312968
loop_
_publ_author_name
'Albert Escuer'
'N\'uria Sanz'
'Ramon Vicente'
'Franz A. Mautner'

_publ_section_title
;
 Molecular, 1D, and 2D Systems Built from Phenylcyanamido Ligands.
 Syntheses, Crystal Structures, and Characterization of Their Magnetic
 Properties
;
_journal_name_full 'Inorganic Chemistry'
_journal_page_first 541
_journal_page_last 551
_journal_paper_doi 10.1021/ic025931l
_journal_volume 42
_journal_year 2003
_chemical_formula_sum 'C52 H44 Cl4 Mn2 N12 O2'
_chemical_formula_weight 1120.67
_chemical_name_common '[Mn(2,2'-bpy)(3-Cl-C6H4-NCN)2(EtOH)]2'
_chemical_name_systematic
; 
 ? 
;
_space_group_IT_number 2
_symmetry_cell_setting triclinic
_symmetry_space_group_name_Hall '-P 1'
_symmetry_space_group_name_H-M 'P -1'
_atom_sites_solution_hydrogens geom
_atom_sites_solution_primary direct
_atom_sites_solution_secondary difmap
_audit_creation_method SHELXL
_cell_angle_alpha 117.64(3)
_cell_angle_beta 95.76(3)
_cell_angle_gamma 104.24(3)
_cell_formula_units_Z 1
_cell_length_a 10.684(4)
_cell_length_b 11.980(5)
_cell_length_c 12.003(5)
_cell_measurement_reflns_used 49
_cell_measurement_temperature 88(2)
_cell_measurement_theta_max 15.5
_cell_measurement_theta_min 5.3
_cell_volume 1277.4(10)
_computing_molecular_graphics 'SHELXTL/PC v.5.03 (Siemens Ind. Aut.)'
_computing_publication_material 'SHELXTL/PC v.5.03 (Siemens Ind. Aut.)'
_computing_structure_refinement 'SHELXL-93 (Sheldrick, 1993)'
_computing_structure_solution 'SHELXS-86 (Sheldrick, 1990)'
_diffrn_ambient_temperature 88(2)
_diffrn_measurement_device 'mod. STOE 4-circle diffractometer'
_diffrn_measurement_method 'Omega-Scan; delta Omega: 1.35 deg.'
_diffrn_radiation_monochromator graphite
_diffrn_radiation_source 'fine-focus sealed tube'
_diffrn_radiation_type MoK\a
_diffrn_radiation_wavelength 0.71069
_diffrn_reflns_av_R_equivalents 0.0242
_diffrn_reflns_av_sigmaI/netI 0.0484
_diffrn_reflns_limit_h_max 13
_diffrn_reflns_limit_h_min -14
_diffrn_reflns_limit_k_max 15
_diffrn_reflns_limit_k_min -15
_diffrn_reflns_limit_l_max 15
_diffrn_reflns_limit_l_min -15
_diffrn_reflns_number 6371
_diffrn_reflns_theta_max 27.00
_diffrn_reflns_theta_min 2.97
_diffrn_standards_decay_% 6
_diffrn_standards_interval_count 100
_diffrn_standards_interval_time '1 h'
_diffrn_standards_number '3  (2 -1 2; 1 -1 2; -1 0 2)'
_exptl_absorpt_coefficient_mu 0.758
_exptl_absorpt_correction_type none
_exptl_crystal_colour yellow
_exptl_crystal_density_diffrn 1.457
_exptl_crystal_description irregular
_exptl_crystal_F_000 574
_exptl_crystal_size_max 0.46
_exptl_crystal_size_mid 0.28
_exptl_crystal_size_min 0.20
_refine_diff_density_max 0.805
_refine_diff_density_min -0.569
_refine_diff_density_rms 0.075
_refine_ls_extinction_method none
_refine_ls_goodness_of_fit_all 1.077
_refine_ls_goodness_of_fit_obs 1.082
_refine_ls_hydrogen_treatment mixed
_refine_ls_matrix_type full
_refine_ls_number_parameters 330
_refine_ls_number_reflns 5535
_refine_ls_number_restraints 0
_refine_ls_restrained_S_all 1.093
_refine_ls_restrained_S_obs 1.082
_refine_ls_R_factor_all 0.0507
_refine_ls_R_factor_obs 0.0439
_refine_ls_shift/esd_max 0.000
_refine_ls_shift/esd_mean 0.000
_refine_ls_structure_factor_coef Fsqd
_refine_ls_weighting_details 'w=1/[\s^2^(Fo^2^)+(0.0518P)^2^+0.9160P] where P=(Fo^2^+2Fc^2^)/3'
_refine_ls_weighting_scheme calc
_refine_ls_wR_factor_all 0.1177
_refine_ls_wR_factor_obs 0.1099
_reflns_number_observed 4979
_reflns_number_total 5565
_reflns_observed_criterion >2sigma(I)
_cod_data_source_file ic025931l_s1_3.cif
_cod_data_source_block ns1482
_cod_depositor_comments
;
The following automatic conversions were performed:

'_symmetry_cell_setting' value 'Triclinic' changed to 'triclinic'
according to the built-in table from CIF Core dictionary named
'cif_core.dic' version 2.4.1 from 2010-06-29.

Automatic conversion script
Id: cif_fix_values 1646 2011-03-28 12:23:43Z adriana 

The following automatic conversions were performed:

'_refine_ls_weighting_scheme' value 'calc
w=1/[\s^2^(Fo^2^)+(0.0518P)^2^+0.9160P] where P=(Fo^2^+2Fc^2^)/3' was
changed to 'calc'. New tag '_refine_ls_weighting_details' was
created. The value of the new tag was set to
'w=1/[\s^2^(Fo^2^)+(0.0518P)^2^+0.9160P] where P=(Fo^2^+2Fc^2^)/3'.

Automatic conversion script
Id: cif_fix_values 3143 2015-03-26 13:38:13Z robertas 
;
_cod_original_cell_volume 1277.4(9)
_cod_database_code 4312968

loop_
_symmetry_equiv_pos_as_xyz
'x, y, z'
'-x, -y, -z'

loop_
_atom_site_aniso_label
_atom_site_aniso_U_11
_atom_site_aniso_U_22
_atom_site_aniso_U_33
_atom_site_aniso_U_23
_atom_site_aniso_U_13
_atom_site_aniso_U_12
Mn1 0.0127(2) 0.0148(2) 0.0176(2) 0.00755(14) 0.00256(13) 0.00544(13)
N1 0.0162(9) 0.0219(10) 0.0224(10) 0.0140(8) 0.0068(8) 0.0080(8)
C1 0.0113(9) 0.0234(11) 0.0173(10) 0.0121(9) 0.0047(8) 0.0054(8)
N2 0.0160(9) 0.0171(9) 0.0199(9) 0.0096(8) 0.0050(7) 0.0076(7)
C2 0.0089(9) 0.0191(11) 0.0179(10) 0.0078(9) 0.0024(8) 0.0046(8)
C3 0.0142(10) 0.0199(11) 0.0191(11) 0.0105(9) 0.0036(8) 0.0058(8)
C4 0.0106(9) 0.0177(10) 0.0227(11) 0.0075(9) 0.0018(8) 0.0051(8)
C5 0.0152(10) 0.0247(12) 0.0180(11) 0.0084(10) 0.0052(8) 0.0070(9)
C6 0.0201(11) 0.0274(12) 0.0203(11) 0.0147(10) 0.0033(9) 0.0059(10)
C7 0.0149(10) 0.0215(11) 0.0242(12) 0.0136(10) 0.0044(9) 0.0059(9)
Cl1 0.0246(3) 0.0204(3) 0.0260(3) 0.0094(2) 0.0081(2) 0.0120(2)
N3 0.0202(10) 0.0202(10) 0.0228(10) 0.0103(9) 0.0035(8) 0.0060(8)
C8 0.0176(10) 0.0204(11) 0.0169(10) 0.0106(9) 0.0051(8) 0.0091(9)
N4 0.0159(9) 0.0155(9) 0.0227(10) 0.0093(8) 0.0011(8) 0.0038(7)
C9 0.0166(10) 0.0199(11) 0.0158(10) 0.0091(9) 0.0061(8) 0.0061(9)
C10 0.0190(11) 0.0198(11) 0.0195(11) 0.0095(9) 0.0046(9) 0.0068(9)
C11 0.0170(11) 0.0217(11) 0.0191(11) 0.0075(10) 0.0058(9) 0.0025(9)
C12 0.0146(11) 0.0325(13) 0.0283(13) 0.0161(11) 0.0047(9) 0.0075(10)
C13 0.0215(12) 0.0296(13) 0.0344(14) 0.0184(12) 0.0096(10) 0.0136(10)
C14 0.0203(11) 0.0207(11) 0.0236(12) 0.0118(10) 0.0076(9) 0.0077(9)
Cl2 0.0196(3) 0.0243(3) 0.0388(4) 0.0079(3) 0.0026(3) -0.0009(2)
N5 0.0145(9) 0.0194(9) 0.0183(9) 0.0075(8) 0.0026(7) 0.0065(8)
C17 0.0150(10) 0.0217(12) 0.0263(12) 0.0112(10) 0.0040(9) 0.0075(9)
C18 0.0230(12) 0.0193(11) 0.0246(12) 0.0078(10) 0.0062(10) 0.0075(9)
C19 0.0169(11) 0.0222(12) 0.0295(13) 0.0063(11) 0.0006(10) 0.0009(9)
C20 0.0137(11) 0.0248(12) 0.0307(13) 0.0104(11) 0.0027(9) 0.0054(9)
C21 0.0157(10) 0.0227(11) 0.0194(11) 0.0111(10) 0.0044(9) 0.0070(9)
C22 0.0171(11) 0.0250(12) 0.0190(11) 0.0111(10) 0.0041(9) 0.0098(9)
C23 0.0169(11) 0.0313(14) 0.0304(13) 0.0106(11) 0.0052(10) 0.0116(10)
C24 0.0213(12) 0.041(2) 0.0339(14) 0.0120(13) 0.0088(11) 0.0198(12)
C25 0.0319(14) 0.0304(14) 0.0259(13) 0.0098(11) 0.0079(11) 0.0212(11)
C26 0.0232(12) 0.0234(12) 0.0204(11) 0.0096(10) 0.0031(9) 0.0106(10)
N6 0.0165(9) 0.0207(10) 0.0178(9) 0.0084(8) 0.0027(7) 0.0077(8)
O1 0.0292(9) 0.0276(9) 0.0245(9) 0.0151(8) 0.0102(7) 0.0184(8)
C15 0.109(3) 0.133(4) 0.056(2) 0.076(3) 0.063(2) 0.108(3)
C16 0.087(4) 0.233(8) 0.245(8) 0.215(8) 0.122(5) 0.111(5)

loop_
_atom_site_label
_atom_site_type_symbol
_atom_site_fract_x
_atom_site_fract_y
_atom_site_fract_z
_atom_site_U_iso_or_equiv
_atom_site_thermal_displace_type
_atom_site_occupancy
_atom_site_calc_flag
_atom_site_refinement_flags
_atom_site_disorder_group
Mn1 Mn 0.09958(3) 0.33198(3) 0.03690(3) 0.01522(11) Uani 1 d . .
N1 N 0.0617(2) 0.5822(2) -0.0743(2) 0.0184(4) Uani 1 d . .
C1 C 0.0860(2) 0.4831(2) -0.1051(2) 0.0166(4) Uani 1 d . .
N2 N 0.1091(2) 0.3735(2) -0.1307(2) 0.0171(4) Uani 1 d . .
C2 C 0.1297(2) 0.2962(2) -0.2540(2) 0.0161(4) Uani 1 d . .
C3 C 0.1401(2) 0.1716(2) -0.2853(2) 0.0175(4) Uani 1 d . .
H3 H 0.1318(2) 0.1415(2) -0.2266(2) 0.021 Uiso 1 calc R .
C4 C 0.1626(2) 0.0932(2) -0.4042(2) 0.0183(4) Uani 1 d . .
C5 C 0.1739(2) 0.1324(2) -0.4956(2) 0.0202(5) Uani 1 d . .
H5 H 0.1878(2) 0.0777(2) -0.5755(2) 0.024 Uiso 1 calc R .
C6 C 0.1637(2) 0.2563(2) -0.4636(2) 0.0220(5) Uani 1 d . .
H6 H 0.1714(2) 0.2853(2) -0.5231(2) 0.026 Uiso 1 calc R .
C7 C 0.1423(2) 0.3380(2) -0.3447(2) 0.0194(5) Uani 1 d . .
H7 H 0.1364(2) 0.4210(2) -0.3253(2) 0.023 Uiso 1 calc R .
Cl1 Cl 0.17929(6) -0.05991(6) -0.43872(6) 0.02363(14) Uani 1 d . .
N3 N -0.0109(2) 0.1223(2) -0.0770(2) 0.0216(4) Uani 1 d . .
C8 C -0.0896(2) 0.0152(2) -0.1318(2) 0.0172(4) Uani 1 d . .
N4 N -0.1708(2) -0.1060(2) -0.1917(2) 0.0188(4) Uani 1 d . .
C9 C -0.3040(2) -0.1298(2) -0.2449(2) 0.0172(4) Uani 1 d . .
C10 C -0.3920(2) -0.2609(2) -0.3038(2) 0.0196(5) Uani 1 d . .
H10 H -0.3618(2) -0.3285(2) -0.3066(2) 0.024 Uiso 1 calc R .
C11 C -0.5243(2) -0.2888(2) -0.3575(2) 0.0212(5) Uani 1 d . .
C12 C -0.5728(2) -0.1926(3) -0.3586(2) 0.0250(5) Uani 1 d . .
H12 H -0.6617(2) -0.2143(3) -0.3975(2) 0.030 Uiso 1 calc R .
C13 C -0.4858(2) -0.0632(3) -0.3003(3) 0.0263(5) Uani 1 d . .
H13 H -0.5168(2) 0.0030(3) -0.2996(3) 0.032 Uiso 1 calc R .
C14 C -0.3528(2) -0.0305(2) -0.2426(2) 0.0209(5) Uani 1 d . .
H14 H -0.2960(2) 0.0574(2) -0.2024(2) 0.025 Uiso 1 calc R .
Cl2 Cl -0.63250(6) -0.45141(6) -0.42594(7) 0.0332(2) Uani 1 d . .
N5 N 0.2684(2) 0.5341(2) 0.1611(2) 0.0182(4) Uani 1 d . .
C17 C 0.2491(2) 0.6508(2) 0.2303(2) 0.0212(5) Uani 1 d . .
H17 H 0.1625(2) 0.6530(2) 0.2188(2) 0.025 Uiso 1 calc R .
C18 C 0.3504(2) 0.7683(2) 0.3180(2) 0.0236(5) Uani 1 d . .
H18 H 0.3325(2) 0.8475(2) 0.3643(2) 0.028 Uiso 1 calc R .
C19 C 0.4786(2) 0.7649(3) 0.3348(3) 0.0274(5) Uani 1 d . .
H19 H 0.5491(2) 0.8419(3) 0.3940(3) 0.033 Uiso 1 calc R .
C20 C 0.5014(2) 0.6455(2) 0.2626(3) 0.0251(5) Uani 1 d . .
H20 H 0.5874(2) 0.6416(2) 0.2722(3) 0.030 Uiso 1 calc R .
C21 C 0.3945(2) 0.5320(2) 0.1761(2) 0.0189(4) Uani 1 d . .
C22 C 0.4114(2) 0.3993(2) 0.0990(2) 0.0199(5) Uani 1 d . .
C23 C 0.5367(2) 0.3861(3) 0.0905(3) 0.0277(5) Uani 1 d . .
H23 H 0.6127(2) 0.4613(3) 0.1276(3) 0.033 Uiso 1 calc R .
C24 C 0.5464(3) 0.2599(3) 0.0264(3) 0.0329(6) Uani 1 d . .
H24 H 0.6291(3) 0.2491(3) 0.0197(3) 0.039 Uiso 1 calc R .
C25 C 0.4318(3) 0.1496(3) -0.0279(3) 0.0290(6) Uani 1 d . .
H25 H 0.4360(3) 0.0634(3) -0.0687(3) 0.035 Uiso 1 calc R .
C26 C 0.3106(2) 0.1711(2) -0.0198(2) 0.0225(5) Uani 1 d . .
H26 H 0.2331(2) 0.0973(2) -0.0582(2) 0.027 Uiso 1 calc R .
N6 N 0.2995(2) 0.2928(2) 0.0406(2) 0.0187(4) Uani 1 d . .
O1 O 0.1067(2) 0.3212(2) 0.2161(2) 0.0241(4) Uani 1 d . .
H1 H 0.1184(29) 0.2518(30) 0.2066(29) 0.026(8) Uiso 1 d . .
C15 C 0.0228(5) 0.3597(5) 0.3011(4) 0.0691(14) Uani 1 d . .
H15A H 0.0129(5) 0.4423(5) 0.3123(4) 0.083 Uiso 1 calc R .
H15B H 0.0651(5) 0.3767(5) 0.3854(4) 0.083 Uiso 1 calc R .
C16 C -0.1065(5) 0.2614(7) 0.2554(7) 0.129(3) Uani 1 d . .
H16A H -0.1609(15) 0.2957(19) 0.3131(25) 0.155 Uiso 1 calc R .
H16B H -0.0982(7) 0.1821(18) 0.2525(45) 0.155 Uiso 1 calc R .
H16C H -0.1471(20) 0.2402(35) 0.1699(19) 0.155 Uiso 1 calc R .

loop_
_atom_type_symbol
_atom_type_description
_atom_type_scat_dispersion_real
_atom_type_scat_dispersion_imag
_atom_type_scat_source
C C 0.0033 0.0016 'International Tables Vol C Tables 4.2.6.8 and 6.1.1.4'
H H 0.0000 0.0000 'International Tables Vol C Tables 4.2.6.8 and 6.1.1.4'
N N 0.0061 0.0033 'International Tables Vol C Tables 4.2.6.8 and 6.1.1.4'
Mn Mn 0.3368 0.7283 'International Tables Vol C Tables 4.2.6.8 and 6.1.1.4'
Cl Cl 0.1484 0.1585 'International Tables Vol C Tables 4.2.6.8 and 6.1.1.4'
O O 0.0106 0.0060 'International Tables Vol C Tables 4.2.6.8 and 6.1.1.4'

loop_
_geom_angle_atom_site_label_1
_geom_angle_atom_site_label_2
_geom_angle_atom_site_label_3
_geom_angle
_geom_angle_site_symmetry_1
_geom_angle_site_symmetry_3
_geom_angle_publ_flag
N3 Mn1 N1 101.48(8) . 2_565 yes
N3 Mn1 O1 90.07(8) . . yes
N1 Mn1 O1 90.05(7) 2_565 . yes
N3 Mn1 N2 97.78(8) . . yes
N1 Mn1 N2 88.59(7) 2_565 . yes
O1 Mn1 N2 172.15(7) . . yes
N3 Mn1 N6 91.94(8) . . yes
N1 Mn1 N6 165.85(7) 2_565 . yes
O1 Mn1 N6 85.42(7) . . yes
N2 Mn1 N6 94.07(7) . . yes
N3 Mn1 N5 163.41(7) . . yes
N1 Mn1 N5 94.74(8) 2_565 . yes
O1 Mn1 N5 86.44(8) . . yes
N2 Mn1 N5 85.96(8) . . yes
N6 Mn1 N5 71.63(8) . . yes
C1 N1 Mn1 142.9(2) . 2_565 yes
N1 C1 N2 175.0(2) . . yes
C1 N2 C2 118.1(2) . . yes
C1 N2 Mn1 111.93(15) . . yes
C2 N2 Mn1 129.86(14) . . yes
C3 C2 C7 118.7(2) . . ?
C3 C2 N2 117.4(2) . . ?
C7 C2 N2 123.9(2) . . ?
C4 C3 C2 119.5(2) . . ?
C4 C3 H3 120.26(14) . . ?
C2 C3 H3 120.26(13) . . ?
C5 C4 C3 122.6(2) . . ?
C5 C4 Cl1 119.0(2) . . ?
C3 C4 Cl1 118.4(2) . . ?
C4 C5 C6 117.5(2) . . ?
C4 C5 H5 121.23(14) . . ?
C6 C5 H5 121.23(14) . . ?
C5 C6 C7 121.4(2) . . ?
C5 C6 H6 119.30(14) . . ?
C7 C6 H6 119.30(14) . . ?
C6 C7 C2 120.3(2) . . ?
C6 C7 H7 119.85(14) . . ?
C2 C7 H7 119.84(14) . . ?
C8 N3 Mn1 168.0(2) . . yes
N3 C8 N4 176.4(2) . . yes
C8 N4 C9 118.1(2) . . yes
C10 C9 N4 117.4(2) . . ?
C10 C9 C14 118.9(2) . . ?
N4 C9 C14 123.7(2) . . ?
C11 C10 C9 119.3(2) . . ?
C11 C10 H10 120.36(15) . . ?
C9 C10 H10 120.36(13) . . ?
C12 C11 C10 122.4(2) . . ?
C12 C11 Cl2 119.2(2) . . ?
C10 C11 Cl2 118.4(2) . . ?
C11 C12 C13 118.2(2) . . ?
C11 C12 H12 120.91(14) . . ?
C13 C12 H12 120.91(15) . . ?
C12 C13 C14 121.2(2) . . ?
C12 C13 H13 119.41(15) . . ?
C14 C13 H13 119.41(15) . . ?
C13 C14 C9 120.0(2) . . ?
C13 C14 H14 119.99(15) . . ?
C9 C14 H14 119.99(14) . . ?
C17 N5 C21 117.9(2) . . ?
C17 N5 Mn1 124.3(2) . . ?
C21 N5 Mn1 117.4(2) . . ?
N5 C17 C18 123.7(2) . . ?
N5 C17 H17 118.15(13) . . ?
C18 C17 H17 118.15(14) . . ?
C19 C18 C17 118.1(2) . . ?
C19 C18 H18 120.97(15) . . ?
C17 C18 H18 120.97(14) . . ?
C18 C19 C20 119.2(2) . . ?
C18 C19 H19 120.4(2) . . ?
C20 C19 H19 120.39(14) . . ?
C21 C20 C19 119.3(2) . . ?
C21 C20 H20 120.37(14) . . ?
C19 C20 H20 120.37(14) . . ?
N5 C21 C20 121.8(2) . . ?
N5 C21 C22 116.2(2) . . ?
C20 C21 C22 122.0(2) . . ?
N6 C22 C23 121.7(2) . . ?
N6 C22 C21 116.3(2) . . ?
C23 C22 C21 122.0(2) . . ?
C24 C23 C22 119.1(2) . . ?
C24 C23 H23 120.5(2) . . ?
C22 C23 H23 120.5(2) . . ?
C23 C24 C25 119.3(2) . . ?
C23 C24 H24 120.3(2) . . ?
C25 C24 H24 120.33(15) . . ?
C24 C25 C26 118.0(2) . . ?
C24 C25 H25 121.0(2) . . ?
C26 C25 H25 121.0(2) . . ?
N6 C26 C25 123.2(2) . . ?
N6 C26 H26 118.38(14) . . ?
C25 C26 H26 118.4(2) . . ?
C26 N6 C22 118.4(2) . . ?
C26 N6 Mn1 123.9(2) . . ?
C22 N6 Mn1 117.6(2) . . ?
C15 O1 Mn1 125.4(2) . . ?
C15 O1 H1 110.7(21) . . ?
Mn1 O1 H1 112.1(21) . . ?
O1 C15 C16 113.2(4) . . ?
O1 C15 H15A 108.9(2) . . ?
C16 C15 H15A 108.9(2) . . ?
O1 C15 H15B 108.9(2) . . ?
O1 H1 N4 172(3) . 2 yes
C16 C15 H15B 108.9(3) . . ?
H15A C15 H15B 107.7 . . ?
C15 C16 H16A 109.5(3) . . ?
C15 C16 H16B 109.5(2) . . ?
H16A C16 H16B 109.5 . . ?
C15 C16 H16C 109.5(3) . . ?
H16A C16 H16C 109.5 . . ?
H16B C16 H16C 109.5 . . ?

loop_
_geom_bond_atom_site_label_1
_geom_bond_atom_site_label_2
_geom_bond_distance
_geom_bond_site_symmetry_2
_geom_bond_publ_flag
Mn1 Mn1 5.354(2) 2_565 yes
Mn1 Mn1 7.303(2) 2 yes
Mn1 N3 2.146(2) . yes
Mn1 N1 2.197(2) 2_565 yes
Mn1 O1 2.209(2) . yes
Mn1 N2 2.291(2) . yes
Mn1 N6 2.297(2) . yes
Mn1 N5 2.303(2) . yes
N1 C1 1.174(3) . yes
N1 Mn1 2.197(2) 2_565 ?
C1 N2 1.295(3) . yes
N2 C2 1.411(3) . yes
C2 C3 1.397(3) . ?
C2 C7 1.399(3) . ?
C3 C4 1.384(3) . ?
C3 H3 0.93 . ?
C4 C5 1.383(3) . ?
C4 Cl1 1.743(2) . ?
C5 C6 1.386(3) . ?
C5 H5 0.93 . ?
C6 C7 1.388(3) . ?
C6 H6 0.93 . ?
C7 H7 0.93 . ?
N3 C8 1.167(3) . yes
C8 N4 1.290(3) . yes
N4 C9 1.402(3) . yes
C9 C10 1.400(3) . ?
C9 C14 1.403(3) . ?
C10 C11 1.381(3) . ?
C10 H10 0.93 . ?
C11 C12 1.380(4) . ?
C11 Cl2 1.739(3) . ?
C12 C13 1.382(4) . ?
C12 H12 0.93 . ?
C13 C14 1.389(3) . ?
C13 H13 0.93 . ?
C14 H14 0.93 . ?
N5 C17 1.337(3) . ?
N5 C21 1.349(3) . ?
C17 C18 1.382(3) . ?
C17 H17 0.93 . ?
C18 C19 1.379(3) . ?
C18 H18 0.93 . ?
C19 C20 1.386(4) . ?
C19 H19 0.93 . ?
C20 C21 1.385(3) . ?
C20 H20 0.93 . ?
C21 C22 1.492(3) . ?
C22 N6 1.342(3) . ?
C22 C23 1.394(3) . ?
C23 C24 1.379(4) . ?
C23 H23 0.93 . ?
C24 C25 1.384(4) . ?
C24 H24 0.93 . ?
C25 C26 1.386(3) . ?
C25 H25 0.93 . ?
C26 N6 1.337(3) . ?
C26 H26 0.93 . ?
O1 C15 1.417(3) . ?
O1 H1 0.83(3) . yes
O1 N4 2.721(3) 2 yes
H1 N4 1.90(3) 2 yes
C15 C16 1.430(7) . ?
C15 H15A 0.97 . ?
C15 H15B 0.97 . ?
C16 H16A 0.96 . ?
C16 H16B 0.96 . ?
C16 H16C 0.96 . ?

loop_
_geom_torsion_atom_site_label_1
_geom_torsion_atom_site_label_2
_geom_torsion_atom_site_label_3
_geom_torsion_atom_site_label_4
_geom_torsion
_geom_torsion_site_symmetry_1
_geom_torsion_site_symmetry_2
_geom_torsion_site_symmetry_3
_geom_torsion_site_symmetry_4
_geom_torsion_publ_flag
Mn1 N1 C1 N2 -55.2(28) 2_565 . . . ?
N1 C1 N2 C2 163.4(26) . . . . ?
N1 C1 N2 Mn1 -13.9(27) . . . . ?
N3 Mn1 N2 C1 136.9(2) . . . . ?
N1 Mn1 N2 C1 35.5(2) 2_565 . . . ?
O1 Mn1 N2 C1 -44.6(5) . . . . ?
N6 Mn1 N2 C1 -130.6(2) . . . . ?
N5 Mn1 N2 C1 -59.4(2) . . . . ?
N3 Mn1 N2 C2 -40.1(2) . . . . ?
N1 Mn1 N2 C2 -141.4(2) 2_565 . . . ?
O1 Mn1 N2 C2 138.5(4) . . . . ?
N6 Mn1 N2 C2 52.5(2) . . . . ?
N5 Mn1 N2 C2 123.7(2) . . . . ?
C1 N2 C2 C3 -173.3(2) . . . . ?
Mn1 N2 C2 C3 3.5(3) . . . . ?
C1 N2 C2 C7 7.8(3) . . . . ?
Mn1 N2 C2 C7 -175.4(2) . . . . ?
C7 C2 C3 C4 0.1(3) . . . . ?
N2 C2 C3 C4 -178.9(2) . . . . ?
C2 C3 C4 C5 -0.9(3) . . . . ?
C2 C3 C4 Cl1 178.4(2) . . . . ?
C3 C4 C5 C6 1.0(3) . . . . ?
Cl1 C4 C5 C6 -178.3(2) . . . . ?
C4 C5 C6 C7 -0.3(3) . . . . ?
C5 C6 C7 C2 -0.4(3) . . . . ?
C3 C2 C7 C6 0.5(3) . . . . ?
N2 C2 C7 C6 179.4(2) . . . . ?
N1 Mn1 N3 C8 -12.4(9) 2_565 . . . ?
O1 Mn1 N3 C8 77.7(9) . . . . ?
N2 Mn1 N3 C8 -102.5(9) . . . . ?
N6 Mn1 N3 C8 163.1(9) . . . . ?
N5 Mn1 N3 C8 155.4(8) . . . . ?
Mn1 N3 C8 N4 -150.7(33) . . . . ?
N3 C8 N4 C9 -175.1(38) . . . . ?
C8 N4 C9 C10 -176.9(2) . . . . ?
C8 N4 C9 C14 3.3(3) . . . . ?
N4 C9 C10 C11 -180.0(2) . . . . ?
C14 C9 C10 C11 -0.2(3) . . . . ?
C9 C10 C11 C12 1.8(4) . . . . ?
C9 C10 C11 Cl2 -178.2(2) . . . . ?
C10 C11 C12 C13 -1.9(4) . . . . ?
Cl2 C11 C12 C13 178.2(2) . . . . ?
C11 C12 C13 C14 0.4(4) . . . . ?
C12 C13 C14 C9 1.2(4) . . . . ?
C10 C9 C14 C13 -1.3(3) . . . . ?
N4 C9 C14 C13 178.5(2) . . . . ?
N3 Mn1 N5 C17 -164.7(2) . . . . ?
N1 Mn1 N5 C17 3.2(2) 2_565 . . . ?
O1 Mn1 N5 C17 -86.5(2) . . . . ?
N2 Mn1 N5 C17 91.5(2) . . . . ?
N6 Mn1 N5 C17 -172.9(2) . . . . ?
N3 Mn1 N5 C21 7.6(4) . . . . ?
N1 Mn1 N5 C21 175.5(2) 2_565 . . . ?
O1 Mn1 N5 C21 85.8(2) . . . . ?
N2 Mn1 N5 C21 -96.2(2) . . . . ?
N6 Mn1 N5 C21 -0.6(2) . . . . ?
C21 N5 C17 C18 -1.4(3) . . . . ?
Mn1 N5 C17 C18 170.9(2) . . . . ?
N5 C17 C18 C19 0.0(4) . . . . ?
C17 C18 C19 C20 0.9(4) . . . . ?
C18 C19 C20 C21 -0.6(4) . . . . ?
C17 N5 C21 C20 1.7(3) . . . . ?
Mn1 N5 C21 C20 -171.1(2) . . . . ?
C17 N5 C21 C22 178.9(2) . . . . ?
Mn1 N5 C21 C22 6.0(3) . . . . ?
C19 C20 C21 N5 -0.8(4) . . . . ?
C19 C20 C21 C22 -177.7(2) . . . . ?
N5 C21 C22 N6 -11.1(3) . . . . ?
C20 C21 C22 N6 166.1(2) . . . . ?
N5 C21 C22 C23 170.4(2) . . . . ?
C20 C21 C22 C23 -12.5(4) . . . . ?
N6 C22 C23 C24 -3.6(4) . . . . ?
C21 C22 C23 C24 174.9(2) . . . . ?
C22 C23 C24 C25 0.0(4) . . . . ?
C23 C24 C25 C26 2.5(4) . . . . ?
C24 C25 C26 N6 -1.7(4) . . . . ?
C25 C26 N6 C22 -1.7(4) . . . . ?
C25 C26 N6 Mn1 173.2(2) . . . . ?
C23 C22 N6 C26 4.4(3) . . . . ?
C21 C22 N6 C26 -174.1(2) . . . . ?
C23 C22 N6 Mn1 -170.8(2) . . . . ?
C21 C22 N6 Mn1 10.7(3) . . . . ?
N3 Mn1 N6 C26 1.7(2) . . . . ?
N1 Mn1 N6 C26 163.3(2) 2_565 . . . ?
O1 Mn1 N6 C26 91.6(2) . . . . ?
N2 Mn1 N6 C26 -96.2(2) . . . . ?
N5 Mn1 N6 C26 179.4(2) . . . . ?
N3 Mn1 N6 C22 176.7(2) . . . . ?
N1 Mn1 N6 C22 -21.7(4) 2_565 . . . ?
O1 Mn1 N6 C22 -93.4(2) . . . . ?
N2 Mn1 N6 C22 78.7(2) . . . . ?
N5 Mn1 N6 C22 -5.6(2) . . . . ?
N3 Mn1 O1 C15 -100.1(3) . . . . ?
N1 Mn1 O1 C15 1.4(3) 2_565 . . . ?
N2 Mn1 O1 C15 81.4(6) . . . . ?
N6 Mn1 O1 C15 168.0(3) . . . . ?
N5 Mn1 O1 C15 96.1(3) . . . . ?
Mn1 O1 C15 C16 79.5(4) . . . . ?
